data_1009020
loop_
_publ_author_name
'Kren, E'
'Kadar, G'
'Barberon, M'
'Fruchart, R'

_publ_section_title
;
Neutron diffraction study of the hexagonal nitrides Mn3 Rh N0.2 and Mn3
Pt N0.25
;
_journal_coden_ASTM IJMNAE
_journal_name_full 'International Journal of Magnetism'
_journal_page_first 341
_journal_page_last 344
_journal_volume 1
_journal_year 1971
_chemical_formula_structural 'Mn3 Rh N0.2'
_chemical_formula_sum 'Mn3 N0.2 Rh'
_chemical_name_systematic 'Manganese rhodium nitride (3/1/0.2)'
_space_group_IT_number 194
_symmetry_cell_setting hexagonal
_symmetry_Int_Tables_number 194
_symmetry_space_group_name_Hall '-P 6c 2c'
_symmetry_space_group_name_H-M 'P 63/m m c'
_cell_angle_alpha 90
_cell_angle_beta 90
_cell_angle_gamma 120
_cell_formula_units_Z 2
_cell_length_a 5.45
_cell_length_b 5.45
_cell_length_c 4.45
_cell_volume 114.5
_cod_original_formula_sum 'Mn3 N.2 Rh'
_cod_database_code 1009020

loop_
_symmetry_equiv_pos_as_xyz
x,y,z
-y,x-y,z
y-x,-x,z
-y,-x,z
y-x,y,z
x,x-y,z
-x,-y,-z
y,y-x,-z
x-y,x,-z
y,x,-z
x-y,-y,-z
-x,y-x,-z
-x,-y,1/2+z
y,y-x,1/2+z
x-y,x,1/2+z
y,x,1/2+z
x-y,-y,1/2+z
-x,y-x,1/2+z
x,y,1/2-z
-y,x-y,1/2-z
y-x,-x,1/2-z
-y,-x,1/2-z
y-x,y,1/2-z
x,x-y,1/2-z

loop_
_atom_site_label
_atom_site_type_symbol
_atom_site_symmetry_multiplicity
_atom_site_Wyckoff_symbol
_atom_site_fract_x
_atom_site_fract_y
_atom_site_fract_z
_atom_site_occupancy
_atom_site_attached_hydrogens
_atom_site_calc_flag
Mn1 Mn0 6 h 0.8333 0.6667 0.25 1. 0 d
Rh1 Rh0 2 c 0.3333 0.6667 0.25 1. 0 d
N1 N0 2 a 0. 0. 0. 0.2 0 d

loop_
_atom_type_symbol
_atom_type_oxidation_number
Mn0 0.000
Rh0 0.000
N0 0.000
